data_7002188
loop_
_publ_author_name
'Bennett, Martin A.'
'Bhargava, Suresh K.'
'Mirzadeh, Nedaossadat'
'Priv\'er, Steven H.'
'Wagler, J\"org'
'Willis, Anthony C.'

_publ_section_title
;
 Synthesis and interconversions of digold(i), tetragold(i), digold(ii),
 gold(i)--gold(iii) and digold(iii) complexes of fluorine-substituted
 aryl carbanions
;
_journal_issue 36
_journal_name_full 'Dalton Transactions'
_journal_page_first 7537
_journal_page_last 7551
_journal_paper_doi 10.1039/b906769h
_journal_year 2009
_chemical_formula_moiety 'C36 H20 Au2 F8 P2'
_chemical_formula_sum 'C36 H20 Au2 F8 P2'
_chemical_formula_weight 1060.39
_chemical_name_systematic
;
?
;
_space_group_IT_number 2
_symmetry_cell_setting triclinic
_symmetry_space_group_name_Hall '-P 1'
_symmetry_space_group_name_H-M 'P -1'
_atom_sites_solution_hydrogens geom
_atom_sites_solution_primary direct
_atom_sites_solution_secondary difmap
_audit_creation_method SHELXL-97
_cell_angle_alpha 90.4600(10)
_cell_angle_beta 113.9920(10)
_cell_angle_gamma 98.3480(10)
_cell_formula_units_Z 2
_cell_length_a 10.7539(2)
_cell_length_b 12.7320(2)
_cell_length_c 12.8969(2)
_cell_measurement_reflns_used 40911
_cell_measurement_temperature 110(2)
_cell_measurement_theta_max 35.631
_cell_measurement_theta_min 2.546
_cell_volume 1591.77(5)
_computing_cell_refinement DENZO-SMN
_computing_data_collection 'Nonius Collect'
_computing_data_reduction Scalepack
_computing_molecular_graphics 'ORTEP32 for windows (Farugia)'
_computing_publication_material 'Ciftab (Sheldrick, 1997)'
_computing_structure_refinement 'SHELXL-97 (Sheldrick, 1997)'
_computing_structure_solution 'SHELXS-97 (Sheldrick, 1990)'
_diffrn_ambient_temperature 110(2)
_diffrn_measured_fraction_theta_full 0.999
_diffrn_measured_fraction_theta_max 0.999
_diffrn_measurement_device_type 'Nonius Kappa CCD area detector'
_diffrn_measurement_method 'phi and omega scans'
_diffrn_radiation_monochromator graphite
_diffrn_radiation_source 'fine-focus sealed tube'
_diffrn_radiation_type MoK\a
_diffrn_radiation_wavelength 0.71073
_diffrn_reflns_av_R_equivalents 0.0644
_diffrn_reflns_av_sigmaI/netI 0.0334
_diffrn_reflns_limit_h_max 14
_diffrn_reflns_limit_h_min -14
_diffrn_reflns_limit_k_max 16
_diffrn_reflns_limit_k_min -16
_diffrn_reflns_limit_l_max 17
_diffrn_reflns_limit_l_min -17
_diffrn_reflns_number 53442
_diffrn_reflns_theta_full 28.00
_diffrn_reflns_theta_max 28.00
_diffrn_reflns_theta_min 2.78
_exptl_absorpt_coefficient_mu 9.381
_exptl_absorpt_correction_T_max 0.574
_exptl_absorpt_correction_T_min 0.421
_exptl_absorpt_correction_type multi-scan
_exptl_absorpt_process_details SORTAV
_exptl_crystal_colour colorless
_exptl_crystal_density_diffrn 2.212
_exptl_crystal_density_method 'not measured'
_exptl_crystal_description polyhedron
_exptl_crystal_F_000 992
_exptl_crystal_size_max 0.11
_exptl_crystal_size_mid 0.06
_exptl_crystal_size_min 0.06
_refine_diff_density_max 2.028
_refine_diff_density_min -1.030
_refine_diff_density_rms 0.141
_refine_ls_extinction_method none
_refine_ls_goodness_of_fit_ref 1.019
_refine_ls_hydrogen_treatment constr
_refine_ls_matrix_type full
_refine_ls_number_parameters 433
_refine_ls_number_reflns 7679
_refine_ls_number_restraints 0
_refine_ls_restrained_S_all 1.019
_refine_ls_R_factor_all 0.0470
_refine_ls_R_factor_gt 0.0240
_refine_ls_shift/su_max 0.002
_refine_ls_shift/su_mean 0.000
_refine_ls_structure_factor_coef Fsqd
_refine_ls_weighting_details 'calc w=1/[\s^2^(Fo^2^)+(0.0247P)^2^+1.0031P] where P=(Fo^2^+2Fc^2^)/3'
_refine_ls_weighting_scheme calc
_refine_ls_wR_factor_gt 0.0537
_refine_ls_wR_factor_ref 0.0591
_reflns_number_gt 5225
_reflns_number_total 7679
_reflns_threshold_expression >2sigma(I)
_cod_data_source_file b906769h.txt
_cod_data_source_block neda00302
_cod_original_sg_symbol_Hall -P1
_cod_original_sg_symbol_H-M P-1
_cod_database_code 7002188

loop_
_symmetry_equiv_pos_as_xyz
'x, y, z'
'-x, -y, -z'

loop_
_atom_site_label
_atom_site_type_symbol
_atom_site_fract_x
_atom_site_fract_y
_atom_site_fract_z
_atom_site_U_iso_or_equiv
_atom_site_adp_type
_atom_site_occupancy
_atom_site_symmetry_multiplicity
_atom_site_calc_flag
_atom_site_refinement_flags
_atom_site_disorder_assembly
_atom_site_disorder_group
Au1 Au 0.854860(15) 0.475202(11) 0.448109(12) 0.01750(5) Uani 1 1 d . . .
Au2 Au 0.145001(15) 0.026134(11) 0.050227(12) 0.01611(5) Uani 1 1 d . . .
P1 P 0.87473(11) 0.32355(8) 0.54244(9) 0.0179(2) Uani 1 1 d . . .
P2 P 0.11528(11) 0.17610(8) 0.12977(9) 0.0174(2) Uani 1 1 d . . .
F1 F 0.9770(3) 0.14656(18) 0.6937(2) 0.0306(6) Uani 1 1 d . . .
F2 F 1.2309(3) 0.13723(19) 0.8497(2) 0.0309(6) Uani 1 1 d . . .
F3 F 1.4450(3) 0.2868(2) 0.8656(2) 0.0383(7) Uani 1 1 d . . .
F4 F 1.4056(2) 0.4486(2) 0.7307(2) 0.0341(6) Uani 1 1 d . . .
F5 F 0.0064(2) 0.34312(17) 0.2232(2) 0.0272(6) Uani 1 1 d . . .
F6 F -0.2529(3) 0.34597(18) 0.2004(2) 0.0298(6) Uani 1 1 d . . .
F7 F -0.4609(2) 0.19399(18) 0.06585(19) 0.0260(5) Uani 1 1 d . . .
F8 F -0.4130(2) 0.04226(18) -0.0531(2) 0.0263(5) Uani 1 1 d . . .
C1 C 1.0533(4) 0.3111(3) 0.6336(3) 0.0187(8) Uani 1 1 d . . .
C2 C 1.0795(4) 0.2261(3) 0.7017(3) 0.0212(9) Uani 1 1 d . . .
C3 C 1.2083(5) 0.2179(3) 0.7801(3) 0.0240(9) Uani 1 1 d . . .
C4 C 1.3181(4) 0.2944(3) 0.7887(4) 0.0260(10) Uani 1 1 d . . .
C5 C 1.2927(4) 0.3769(3) 0.7183(3) 0.0221(9) Uani 1 1 d . . .
C6 C 1.1647(4) 0.3902(3) 0.6409(3) 0.0181(8) Uani 1 1 d . . .
C7 C 0.7907(4) 0.3188(3) 0.6397(3) 0.0195(8) Uani 1 1 d . . .
C8 C 0.7325(4) 0.2250(3) 0.6695(4) 0.0246(9) Uani 1 1 d . . .
H8 H 0.7238 0.1584 0.6313 0.030 Uiso 1 1 calc R . .
C9 C 0.6872(4) 0.2306(4) 0.7564(4) 0.0292(10) Uani 1 1 d . . .
H9 H 0.6487 0.1672 0.7780 0.035 Uiso 1 1 calc R . .
C10 C 0.6980(5) 0.3274(4) 0.8113(4) 0.0312(11) Uani 1 1 d . . .
H10 H 0.6692 0.3301 0.8717 0.037 Uiso 1 1 calc R . .
C11 C 0.7507(5) 0.4200(4) 0.7782(4) 0.0292(10) Uani 1 1 d . . .
H11 H 0.7547 0.4867 0.8141 0.035 Uiso 1 1 calc R . .
C12 C 0.7978(4) 0.4167(3) 0.6932(3) 0.0242(9) Uani 1 1 d . . .
H12 H 0.8348 0.4807 0.6714 0.029 Uiso 1 1 calc R . .
C13 C 0.8003(4) 0.2033(3) 0.4464(3) 0.0190(9) Uani 1 1 d . . .
C14 C 0.8853(5) 0.1458(3) 0.4176(3) 0.0241(9) Uani 1 1 d . . .
H14 H 0.9828 0.1641 0.4544 0.029 Uiso 1 1 calc R . .
C15 C 0.8245(5) 0.0620(3) 0.3347(3) 0.0250(9) Uani 1 1 d . . .
H15 H 0.8810 0.0228 0.3144 0.030 Uiso 1 1 calc R . .
C16 C 0.6829(5) 0.0346(3) 0.2812(3) 0.0271(10) Uani 1 1 d . . .
H16 H 0.6430 -0.0238 0.2255 0.032 Uiso 1 1 calc R . .
C17 C 0.5989(5) 0.0917(3) 0.3081(3) 0.0247(9) Uani 1 1 d . . .
H17 H 0.5014 0.0729 0.2708 0.030 Uiso 1 1 calc R . .
C18 C 0.6578(4) 0.1770(3) 0.3904(3) 0.0213(9) Uani 1 1 d . . .
H18 H 0.6004 0.2172 0.4082 0.026 Uiso 1 1 calc R . .
C19 C -0.0645(4) 0.1827(3) 0.1028(3) 0.0167(8) Uani 1 1 d . . .
C20 C -0.0948(4) 0.2641(3) 0.1561(3) 0.0201(9) Uani 1 1 d . . .
C21 C -0.2267(5) 0.2680(3) 0.1437(3) 0.0219(9) Uani 1 1 d . . .
C22 C -0.3326(4) 0.1916(3) 0.0752(3) 0.0205(9) Uani 1 1 d . . .
C23 C -0.3031(4) 0.1125(3) 0.0179(3) 0.0194(8) Uani 1 1 d . . .
C24 C -0.1722(4) 0.1040(3) 0.0299(3) 0.0176(8) Uani 1 1 d . . .
C25 C 0.1765(4) 0.2933(3) 0.0737(3) 0.0166(8) Uani 1 1 d . . .
C26 C 0.3183(4) 0.3195(3) 0.1034(4) 0.0239(9) Uani 1 1 d . . .
H26 H 0.3809 0.2803 0.1567 0.029 Uiso 1 1 calc R . .
C27 C 0.3666(4) 0.4029(3) 0.0547(4) 0.0248(9) Uani 1 1 d . . .
H27 H 0.4630 0.4216 0.0760 0.030 Uiso 1 1 calc R . .
C28 C 0.2774(5) 0.4592(3) -0.0241(4) 0.0271(10) Uani 1 1 d . . .
H28 H 0.3121 0.5166 -0.0567 0.033 Uiso 1 1 calc R . .
C29 C 0.1368(5) 0.4323(3) -0.0560(4) 0.0280(10) Uani 1 1 d . . .
H29 H 0.0750 0.4704 -0.1115 0.034 Uiso 1 1 calc R . .
C30 C 0.0856(5) 0.3494(3) -0.0070(3) 0.0244(9) Uani 1 1 d . . .
H30 H -0.0109 0.3313 -0.0285 0.029 Uiso 1 1 calc R . .
C31 C 0.2100(4) 0.1889(3) 0.2838(3) 0.0205(9) Uani 1 1 d . . .
C32 C 0.2049(5) 0.0949(3) 0.3387(4) 0.0289(10) Uani 1 1 d . . .
H32 H 0.1565 0.0298 0.2950 0.035 Uiso 1 1 calc R . .
C33 C 0.2692(5) 0.0961(4) 0.4551(4) 0.0360(11) Uani 1 1 d . . .
H33 H 0.2647 0.0320 0.4916 0.043 Uiso 1 1 calc R . .
C34 C 0.3406(5) 0.1902(4) 0.5195(4) 0.0348(11) Uani 1 1 d . . .
H34 H 0.3846 0.1909 0.6001 0.042 Uiso 1 1 calc R . .
C35 C 0.3477(5) 0.2826(4) 0.4665(4) 0.0374(12) Uani 1 1 d . . .
H35 H 0.3973 0.3470 0.5108 0.045 Uiso 1 1 calc R . .
C36 C 0.2828(5) 0.2828(3) 0.3482(4) 0.0277(10) Uani 1 1 d . . .
H36 H 0.2886 0.3470 0.3122 0.033 Uiso 1 1 calc R . .

loop_
_atom_site_aniso_label
_atom_site_aniso_U_11
_atom_site_aniso_U_22
_atom_site_aniso_U_33
_atom_site_aniso_U_23
_atom_site_aniso_U_13
_atom_site_aniso_U_12
Au1 0.01967(9) 0.01536(8) 0.01665(9) 0.00096(6) 0.00725(7) 0.00103(6)
Au2 0.01832(9) 0.01405(8) 0.01536(9) -0.00102(6) 0.00675(7) 0.00142(6)
P1 0.0207(6) 0.0149(5) 0.0177(5) 0.0008(4) 0.0081(5) 0.0014(4)
P2 0.0196(5) 0.0141(5) 0.0173(5) -0.0005(4) 0.0068(4) 0.0019(4)
F1 0.0347(15) 0.0192(12) 0.0374(16) 0.0081(11) 0.0154(13) 0.0014(11)
F2 0.0402(16) 0.0295(14) 0.0276(14) 0.0148(11) 0.0159(12) 0.0133(12)
F3 0.0244(15) 0.0527(17) 0.0326(15) 0.0201(13) 0.0055(12) 0.0091(13)
F4 0.0207(13) 0.0387(15) 0.0346(15) 0.0131(12) 0.0043(12) -0.0002(12)
F5 0.0277(14) 0.0187(12) 0.0297(14) -0.0095(10) 0.0072(11) 0.0015(10)
F6 0.0409(16) 0.0243(13) 0.0294(14) -0.0019(11) 0.0174(13) 0.0126(12)
F7 0.0238(13) 0.0340(14) 0.0248(13) 0.0063(11) 0.0124(11) 0.0118(11)
F8 0.0211(13) 0.0292(13) 0.0257(13) -0.0046(11) 0.0081(11) 0.0004(10)
C1 0.024(2) 0.0172(19) 0.018(2) 0.0003(16) 0.0101(18) 0.0062(16)
C2 0.025(2) 0.018(2) 0.022(2) 0.0031(16) 0.0113(19) 0.0031(17)
C3 0.038(3) 0.023(2) 0.019(2) 0.0046(17) 0.018(2) 0.0092(19)
C4 0.024(2) 0.032(2) 0.023(2) 0.0053(19) 0.009(2) 0.0099(19)
C5 0.021(2) 0.025(2) 0.020(2) 0.0011(17) 0.0099(18) -0.0003(18)
C6 0.024(2) 0.0149(18) 0.015(2) -0.0026(15) 0.0082(18) 0.0032(16)
C7 0.017(2) 0.025(2) 0.015(2) 0.0034(16) 0.0051(17) 0.0012(17)
C8 0.025(2) 0.023(2) 0.024(2) 0.0025(18) 0.010(2) -0.0001(18)
C9 0.023(2) 0.033(2) 0.029(3) 0.009(2) 0.010(2) -0.0028(19)
C10 0.026(2) 0.050(3) 0.021(2) 0.001(2) 0.014(2) 0.004(2)
C11 0.031(3) 0.032(2) 0.027(2) -0.0020(19) 0.013(2) 0.010(2)
C12 0.027(2) 0.029(2) 0.019(2) 0.0012(18) 0.0093(19) 0.0073(19)
C13 0.026(2) 0.0151(19) 0.0109(19) 0.0005(15) 0.0040(17) 0.0000(17)
C14 0.028(2) 0.020(2) 0.020(2) -0.0001(17) 0.0076(19) -0.0011(18)
C15 0.033(3) 0.020(2) 0.025(2) 0.0032(18) 0.015(2) 0.0059(19)
C16 0.039(3) 0.021(2) 0.017(2) 0.0015(17) 0.007(2) 0.0043(19)
C17 0.027(2) 0.023(2) 0.017(2) 0.0009(17) 0.0030(19) -0.0003(18)
C18 0.025(2) 0.019(2) 0.020(2) 0.0031(17) 0.0092(19) 0.0053(17)
C19 0.018(2) 0.0169(19) 0.0142(19) 0.0028(15) 0.0058(17) 0.0024(16)
C20 0.026(2) 0.0141(19) 0.020(2) -0.0016(16) 0.0108(19) -0.0009(16)
C21 0.037(3) 0.021(2) 0.013(2) 0.0043(16) 0.0132(19) 0.0130(19)
C22 0.021(2) 0.023(2) 0.022(2) 0.0071(17) 0.0116(19) 0.0073(17)
C23 0.023(2) 0.020(2) 0.014(2) 0.0011(16) 0.0065(17) 0.0012(17)
C24 0.024(2) 0.0191(19) 0.0133(19) 0.0048(15) 0.0103(17) 0.0069(17)
C25 0.023(2) 0.0120(18) 0.015(2) -0.0042(15) 0.0078(17) 0.0010(16)
C26 0.024(2) 0.022(2) 0.025(2) -0.0010(18) 0.0093(19) 0.0060(18)
C27 0.022(2) 0.026(2) 0.031(3) 0.0003(19) 0.016(2) 0.0001(18)
C28 0.039(3) 0.020(2) 0.027(2) -0.0002(18) 0.019(2) -0.0009(19)
C29 0.033(3) 0.025(2) 0.025(2) 0.0092(18) 0.009(2) 0.0074(19)
C30 0.025(2) 0.025(2) 0.022(2) 0.0050(17) 0.0095(19) 0.0011(18)
C31 0.025(2) 0.025(2) 0.0111(19) -0.0020(16) 0.0071(18) 0.0030(18)
C32 0.037(3) 0.025(2) 0.023(2) 0.0032(18) 0.010(2) 0.004(2)
C33 0.049(3) 0.039(3) 0.022(2) 0.012(2) 0.015(2) 0.012(2)
C34 0.039(3) 0.047(3) 0.015(2) 0.002(2) 0.005(2) 0.014(2)
C35 0.036(3) 0.041(3) 0.029(3) -0.014(2) 0.008(2) 0.004(2)
C36 0.033(3) 0.025(2) 0.022(2) -0.0015(18) 0.009(2) 0.0034(19)

loop_
_atom_type_symbol
_atom_type_description
_atom_type_scat_dispersion_real
_atom_type_scat_dispersion_imag
_atom_type_scat_source
C C 0.0033 0.0016 'International Tables Vol C Tables 4.2.6.8 and 6.1.1.4'
H H 0.0000 0.0000 'International Tables Vol C Tables 4.2.6.8 and 6.1.1.4'
P P 0.1023 0.0942 'International Tables Vol C Tables 4.2.6.8 and 6.1.1.4'
F F 0.0171 0.0103 'International Tables Vol C Tables 4.2.6.8 and 6.1.1.4'
Au Au -2.0133 8.8022 'International Tables Vol C Tables 4.2.6.8 and 6.1.1.4'

loop_
_geom_angle_atom_site_label_1
_geom_angle_atom_site_label_2
_geom_angle_atom_site_label_3
_geom_angle
_geom_angle_site_symmetry_1
_geom_angle_site_symmetry_3
_geom_angle_publ_flag
C6 Au1 P1 178.54(10) 2_766 . ?
C6 Au1 Au1 93.07(11) 2_766 2_766 ?
P1 Au1 Au1 87.45(3) . 2_766 ?
C24 Au2 P2 176.46(10) 2 . ?
C24 Au2 Au2 93.66(11) 2 2 ?
P2 Au2 Au2 86.54(3) . 2 ?
C7 P1 C13 107.16(18) . . ?
C7 P1 C1 103.93(18) . . ?
C13 P1 C1 107.06(18) . . ?
C7 P1 Au1 112.05(14) . . ?
C13 P1 Au1 112.63(13) . . ?
C1 P1 Au1 113.42(13) . . ?
C25 P2 C31 107.85(18) . . ?
C25 P2 C19 106.65(18) . . ?
C31 P2 C19 105.80(18) . . ?
C25 P2 Au2 109.94(12) . . ?
C31 P2 Au2 111.91(14) . . ?
C19 P2 Au2 114.34(13) . . ?
C2 C1 C6 119.4(4) . . ?
C2 C1 P1 119.4(3) . . ?
C6 C1 P1 121.1(3) . . ?
F1 C2 C3 116.4(3) . . ?
F1 C2 C1 121.3(4) . . ?
C3 C2 C1 122.4(4) . . ?
F2 C3 C2 121.6(4) . . ?
F2 C3 C4 119.4(4) . . ?
C2 C3 C4 119.0(4) . . ?
F3 C4 C5 122.1(4) . . ?
F3 C4 C3 119.3(4) . . ?
C5 C4 C3 118.6(4) . . ?
F4 C5 C6 120.1(4) . . ?
F4 C5 C4 115.4(4) . . ?
C6 C5 C4 124.5(4) . . ?
C5 C6 C1 116.0(4) . . ?
C5 C6 Au1 118.9(3) . 2_766 ?
C1 C6 Au1 125.0(3) . 2_766 ?
C12 C7 C8 120.1(4) . . ?
C12 C7 P1 115.4(3) . . ?
C8 C7 P1 124.3(3) . . ?
C9 C8 C7 118.9(4) . . ?
C9 C8 H8 120.5 . . ?
C7 C8 H8 120.5 . . ?
C10 C9 C8 120.8(4) . . ?
C10 C9 H9 119.6 . . ?
C8 C9 H9 119.6 . . ?
C11 C10 C9 119.8(4) . . ?
C11 C10 H10 120.1 . . ?
C9 C10 H10 120.1 . . ?
C10 C11 C12 120.6(4) . . ?
C10 C11 H11 119.7 . . ?
C12 C11 H11 119.7 . . ?
C11 C12 C7 119.7(4) . . ?
C11 C12 H12 120.1 . . ?
C7 C12 H12 120.1 . . ?
C18 C13 C14 119.9(4) . . ?
C18 C13 P1 119.2(3) . . ?
C14 C13 P1 120.3(3) . . ?
C15 C14 C13 118.9(4) . . ?
C15 C14 H14 120.5 . . ?
C13 C14 H14 120.5 . . ?
C16 C15 C14 120.9(4) . . ?
C16 C15 H15 119.6 . . ?
C14 C15 H15 119.6 . . ?
C15 C16 C17 120.4(4) . . ?
C15 C16 H16 119.8 . . ?
C17 C16 H16 119.8 . . ?
C16 C17 C18 119.6(4) . . ?
C16 C17 H17 120.2 . . ?
C18 C17 H17 120.2 . . ?
C13 C18 C17 120.2(4) . . ?
C13 C18 H18 119.9 . . ?
C17 C18 H18 119.9 . . ?
C20 C19 C24 119.7(4) . . ?
C20 C19 P2 119.9(3) . . ?
C24 C19 P2 120.4(3) . . ?
F5 C20 C21 117.5(3) . . ?
F5 C20 C19 120.8(4) . . ?
C21 C20 C19 121.7(4) . . ?
F6 C21 C22 119.7(4) . . ?
F6 C21 C20 120.6(4) . . ?
C22 C21 C20 119.8(4) . . ?
F7 C22 C21 119.6(4) . . ?
F7 C22 C23 121.8(4) . . ?
C21 C22 C23 118.6(4) . . ?
F8 C23 C24 120.6(3) . . ?
F8 C23 C22 115.8(3) . . ?
C24 C23 C22 123.6(4) . . ?
C23 C24 C19 116.7(3) . . ?
C23 C24 Au2 118.4(3) . 2 ?
C19 C24 Au2 124.8(3) . 2 ?
C30 C25 C26 119.6(4) . . ?
C30 C25 P2 121.7(3) . . ?
C26 C25 P2 118.3(3) . . ?
C27 C26 C25 119.6(4) . . ?
C27 C26 H26 120.2 . . ?
C25 C26 H26 120.2 . . ?
C28 C27 C26 121.0(4) . . ?
C28 C27 H27 119.5 . . ?
C26 C27 H27 119.5 . . ?
C27 C28 C29 119.9(4) . . ?
C27 C28 H28 120.1 . . ?
C29 C28 H28 120.1 . . ?
C28 C29 C30 120.2(4) . . ?
C28 C29 H29 119.9 . . ?
C30 C29 H29 119.9 . . ?
C25 C30 C29 119.7(4) . . ?
C25 C30 H30 120.2 . . ?
C29 C30 H30 120.2 . . ?
C36 C31 C32 119.2(4) . . ?
C36 C31 P2 125.2(3) . . ?
C32 C31 P2 115.6(3) . . ?
C33 C32 C31 120.5(4) . . ?
C33 C32 H32 119.8 . . ?
C31 C32 H32 119.8 . . ?
C32 C33 C34 120.3(4) . . ?
C32 C33 H33 119.9 . . ?
C34 C33 H33 119.9 . . ?
C35 C34 C33 119.7(4) . . ?
C35 C34 H34 120.1 . . ?
C33 C34 H34 120.1 . . ?
C34 C35 C36 120.8(4) . . ?
C34 C35 H35 119.6 . . ?
C36 C35 H35 119.6 . . ?
C31 C36 C35 119.6(4) . . ?
C31 C36 H36 120.2 . . ?
C35 C36 H36 120.2 . . ?

loop_
_geom_bond_atom_site_label_1
_geom_bond_atom_site_label_2
_geom_bond_distance
_geom_bond_site_symmetry_2
_geom_bond_publ_flag
Au1 C6 2.058(4) 2_766 ?
Au1 P1 2.2803(10) . ?
Au1 Au1 2.8198(3) 2_766 ?
Au2 C24 2.063(4) 2 ?
Au2 P2 2.2831(10) . ?
Au2 Au2 2.8187(3) 2 ?
P1 C7 1.817(4) . ?
P1 C13 1.823(4) . ?
P1 C1 1.831(4) . ?
P2 C25 1.817(4) . ?
P2 C31 1.820(4) . ?
P2 C19 1.835(4) . ?
F1 C2 1.354(4) . ?
F2 C3 1.353(4) . ?
F3 C4 1.340(5) . ?
F4 C5 1.361(4) . ?
F5 C20 1.359(4) . ?
F6 C21 1.355(4) . ?
F7 C22 1.340(4) . ?
F8 C23 1.354(4) . ?
C1 C2 1.386(5) . ?
C1 C6 1.420(5) . ?
C2 C3 1.362(6) . ?
C3 C4 1.383(6) . ?
C4 C5 1.378(6) . ?
C5 C6 1.369(6) . ?
C6 Au1 2.058(4) 2_766 ?
C7 C12 1.397(6) . ?
C7 C8 1.397(5) . ?
C8 C9 1.396(6) . ?
C8 H8 0.9500 . ?
C9 C10 1.382(6) . ?
C9 H9 0.9500 . ?
C10 C11 1.381(6) . ?
C10 H10 0.9500 . ?
C11 C12 1.384(5) . ?
C11 H11 0.9500 . ?
C12 H12 0.9500 . ?
C13 C18 1.389(6) . ?
C13 C14 1.405(6) . ?
C14 C15 1.386(5) . ?
C14 H14 0.9500 . ?
C15 C16 1.380(6) . ?
C15 H15 0.9500 . ?
C16 C17 1.381(6) . ?
C16 H16 0.9500 . ?
C17 C18 1.393(5) . ?
C17 H17 0.9500 . ?
C18 H18 0.9500 . ?
C19 C20 1.386(5) . ?
C19 C24 1.411(5) . ?
C20 C21 1.370(6) . ?
C21 C22 1.368(6) . ?
C22 C23 1.391(5) . ?
C23 C24 1.373(5) . ?
C24 Au2 2.063(4) 2 ?
C25 C30 1.391(6) . ?
C25 C26 1.400(6) . ?
C26 C27 1.381(6) . ?
C26 H26 0.9500 . ?
C27 C28 1.374(6) . ?
C27 H27 0.9500 . ?
C28 C29 1.383(6) . ?
C28 H28 0.9500 . ?
C29 C30 1.394(5) . ?
C29 H29 0.9500 . ?
C30 H30 0.9500 . ?
C31 C36 1.384(6) . ?
C31 C32 1.402(6) . ?
C32 C33 1.373(6) . ?
C32 H32 0.9500 . ?
C33 C34 1.383(6) . ?
C33 H33 0.9500 . ?
C34 C35 1.373(7) . ?
C34 H34 0.9500 . ?
C35 C36 1.396(6) . ?
C35 H35 0.9500 . ?
C36 H36 0.9500 . ?

loop_
_geom_torsion_atom_site_label_1
_geom_torsion_atom_site_label_2
_geom_torsion_atom_site_label_3
_geom_torsion_atom_site_label_4
_geom_torsion
_geom_torsion_site_symmetry_1
_geom_torsion_site_symmetry_2
_geom_torsion_site_symmetry_3
_geom_torsion_site_symmetry_4
_geom_torsion_publ_flag
Au1 Au1 P1 C7 118.49(14) 2_766 . . . ?
Au1 Au1 P1 C13 -120.60(15) 2_766 . . . ?
Au1 Au1 P1 C1 1.20(13) 2_766 . . . ?
Au2 Au2 P2 C25 -115.02(14) 2 . . . ?
Au2 Au2 P2 C31 125.14(14) 2 . . . ?
Au2 Au2 P2 C19 4.88(13) 2 . . . ?
C7 P1 C1 C2 53.7(3) . . . . ?
C13 P1 C1 C2 -59.5(3) . . . . ?
Au1 P1 C1 C2 175.7(3) . . . . ?
C7 P1 C1 C6 -122.4(3) . . . . ?
C13 P1 C1 C6 124.4(3) . . . . ?
Au1 P1 C1 C6 -0.5(3) . . . . ?
C6 C1 C2 F1 -177.0(3) . . . . ?
P1 C1 C2 F1 6.8(5) . . . . ?
C6 C1 C2 C3 3.2(6) . . . . ?
P1 C1 C2 C3 -173.0(3) . . . . ?
F1 C2 C3 F2 -3.1(6) . . . . ?
C1 C2 C3 F2 176.7(4) . . . . ?
F1 C2 C3 C4 177.3(3) . . . . ?
C1 C2 C3 C4 -3.0(6) . . . . ?
F2 C3 C4 F3 0.4(6) . . . . ?
C2 C3 C4 F3 -180.0(4) . . . . ?
F2 C3 C4 C5 -179.1(4) . . . . ?
C2 C3 C4 C5 0.6(6) . . . . ?
F3 C4 C5 F4 1.2(6) . . . . ?
C3 C4 C5 F4 -179.4(4) . . . . ?
F3 C4 C5 C6 -177.9(4) . . . . ?
C3 C4 C5 C6 1.5(6) . . . . ?
F4 C5 C6 C1 179.7(3) . . . . ?
C4 C5 C6 C1 -1.2(6) . . . . ?
F4 C5 C6 Au1 -3.9(5) . . . 2_766 ?
C4 C5 C6 Au1 175.2(3) . . . 2_766 ?
C2 C1 C6 C5 -1.1(5) . . . . ?
P1 C1 C6 C5 175.1(3) . . . . ?
C2 C1 C6 Au1 -177.3(3) . . . 2_766 ?
P1 C1 C6 Au1 -1.1(5) . . . 2_766 ?
C13 P1 C7 C12 -159.2(3) . . . . ?
C1 P1 C7 C12 87.6(3) . . . . ?
Au1 P1 C7 C12 -35.2(3) . . . . ?
C13 P1 C7 C8 26.4(4) . . . . ?
C1 P1 C7 C8 -86.7(4) . . . . ?
Au1 P1 C7 C8 150.4(3) . . . . ?
C12 C7 C8 C9 -2.6(6) . . . . ?
P1 C7 C8 C9 171.5(3) . . . . ?
C7 C8 C9 C10 0.8(6) . . . . ?
C8 C9 C10 C11 1.7(7) . . . . ?
C9 C10 C11 C12 -2.4(7) . . . . ?
C10 C11 C12 C7 0.7(7) . . . . ?
C8 C7 C12 C11 1.9(6) . . . . ?
P1 C7 C12 C11 -172.7(3) . . . . ?
C7 P1 C13 C18 51.0(4) . . . . ?
C1 P1 C13 C18 162.0(3) . . . . ?
Au1 P1 C13 C18 -72.7(3) . . . . ?
C7 P1 C13 C14 -137.4(3) . . . . ?
C1 P1 C13 C14 -26.4(4) . . . . ?
Au1 P1 C13 C14 98.9(3) . . . . ?
C18 C13 C14 C15 -1.2(6) . . . . ?
P1 C13 C14 C15 -172.8(3) . . . . ?
C13 C14 C15 C16 -0.3(6) . . . . ?
C14 C15 C16 C17 1.1(6) . . . . ?
C15 C16 C17 C18 -0.4(6) . . . . ?
C14 C13 C18 C17 1.9(6) . . . . ?
P1 C13 C18 C17 173.5(3) . . . . ?
C16 C17 C18 C13 -1.1(6) . . . . ?
C25 P2 C19 C20 -65.0(3) . . . . ?
C31 P2 C19 C20 49.7(4) . . . . ?
Au2 P2 C19 C20 173.3(3) . . . . ?
C25 P2 C19 C24 116.4(3) . . . . ?
C31 P2 C19 C24 -129.0(3) . . . . ?
Au2 P2 C19 C24 -5.3(3) . . . . ?
C24 C19 C20 F5 -177.4(3) . . . . ?
P2 C19 C20 F5 3.9(5) . . . . ?
C24 C19 C20 C21 2.8(6) . . . . ?
P2 C19 C20 C21 -175.9(3) . . . . ?
F5 C20 C21 F6 -2.5(6) . . . . ?
C19 C20 C21 F6 177.3(3) . . . . ?
F5 C20 C21 C22 178.6(3) . . . . ?
C19 C20 C21 C22 -1.6(6) . . . . ?
F6 C21 C22 F7 -0.8(6) . . . . ?
C20 C21 C22 F7 178.1(3) . . . . ?
F6 C21 C22 C23 -180.0(3) . . . . ?
C20 C21 C22 C23 -1.1(6) . . . . ?
F7 C22 C23 F8 4.0(5) . . . . ?
C21 C22 C23 F8 -176.8(3) . . . . ?
F7 C22 C23 C24 -176.4(4) . . . . ?
C21 C22 C23 C24 2.8(6) . . . . ?
F8 C23 C24 C19 178.0(3) . . . . ?
C22 C23 C24 C19 -1.6(6) . . . . ?
F8 C23 C24 Au2 -5.9(5) . . . 2 ?
C22 C23 C24 Au2 174.5(3) . . . 2 ?
C20 C19 C24 C23 -1.2(5) . . . . ?
P2 C19 C24 C23 177.4(3) . . . . ?
C20 C19 C24 Au2 -177.0(3) . . . 2 ?
P2 C19 C24 Au2 1.6(5) . . . 2 ?
C31 P2 C25 C30 -133.5(3) . . . . ?
C19 P2 C25 C30 -20.2(4) . . . . ?
Au2 P2 C25 C30 104.3(3) . . . . ?
C31 P2 C25 C26 53.9(3) . . . . ?
C19 P2 C25 C26 167.2(3) . . . . ?
Au2 P2 C25 C26 -68.3(3) . . . . ?
C30 C25 C26 C27 1.9(6) . . . . ?
P2 C25 C26 C27 174.7(3) . . . . ?
C25 C26 C27 C28 -1.3(6) . . . . ?
C26 C27 C28 C29 -0.3(6) . . . . ?
C27 C28 C29 C30 1.1(6) . . . . ?
C26 C25 C30 C29 -1.1(6) . . . . ?
P2 C25 C30 C29 -173.6(3) . . . . ?
C28 C29 C30 C25 -0.4(6) . . . . ?
C25 P2 C31 C36 17.7(4) . . . . ?
C19 P2 C31 C36 -96.1(4) . . . . ?
Au2 P2 C31 C36 138.8(3) . . . . ?
C25 P2 C31 C32 -163.2(3) . . . . ?
C19 P2 C31 C32 83.0(4) . . . . ?
Au2 P2 C31 C32 -42.1(4) . . . . ?
C36 C31 C32 C33 1.1(7) . . . . ?
P2 C31 C32 C33 -178.0(4) . . . . ?
C31 C32 C33 C34 -0.4(7) . . . . ?
C32 C33 C34 C35 -0.4(7) . . . . ?
C33 C34 C35 C36 0.4(7) . . . . ?
C32 C31 C36 C35 -1.1(7) . . . . ?
P2 C31 C36 C35 178.0(3) . . . . ?
C34 C35 C36 C31 0.3(7) . . . . ?
